data_4300576
loop_
_publ_author_name
'Zhi-Hong Liu'
'Lian-Qing Li'
'Wen-Juan Zhang'

_publ_section_title
;
Two New Borates Containing the First Examples of Large Isolated Polyborate
Anions: Chain [B7O9(OH)5]2- and Ring [B14O20(OH)6]4-
;
_journal_name_full 'Inorganic Chemistry'
_journal_page_first 1430
_journal_page_last 1432
_journal_paper_doi 10.1021/ic051580+
_journal_volume 45
_journal_year 2006
_chemical_formula_sum 'C8 H36 B14 N6 O26'
_chemical_formula_weight 783.77
_space_group_IT_number 14
_symmetry_cell_setting monoclinic
_symmetry_space_group_name_Hall '-P 2yn'
_symmetry_space_group_name_H-M 'P 1 21/n 1'
_cell_angle_alpha 90.00
_cell_angle_beta 92.263(11)
_cell_angle_gamma 90.00
_cell_formula_units_Z 2
_cell_length_a 9.435(6)
_cell_length_b 8.752(6)
_cell_length_c 19.599(12)
_cell_measurement_temperature 298(2)
_cell_volume 1617.1(18)
_diffrn_ambient_temperature 298(2)
_exptl_crystal_density_diffrn 1.610
_cod_depositor_comments
;
The following automatic conversions were performed:
'_symmetry_cell_setting' value 'Monoclinic' changed to 'monoclinic'
according to '/home/saulius/struct/CIF-dictionaries/cif_core.dic'
dictionary named 'cif_core.dic' version 2.4.1 from 2010-06-29.

Automatic conversion script
Id: cif_fix_enum 1527 2010-12-29 10:47:43Z saulius 
;
_cod_original_sg_symbol_H-M 'P 21/n'
_cod_database_code 4300576

loop_
_symmetry_equiv_pos_as_xyz
'x, y, z'
'-x+1/2, y+1/2, -z+1/2'
'-x, -y, -z'
'x-1/2, -y-1/2, z-1/2'

loop_
_atom_site_label
_atom_site_type_symbol
_atom_site_fract_x
_atom_site_fract_y
_atom_site_fract_z
_atom_site_U_iso_or_equiv
_atom_site_adp_type
_atom_site_occupancy
_atom_site_symmetry_multiplicity
_atom_site_calc_flag
_atom_site_refinement_flags
_atom_site_disorder_assembly
_atom_site_disorder_group
N1 N -0.0879(3) 0.8159(4) 0.25040(15) 0.0428(8) Uani 0.50 1 d PU A 1
H1A H -0.1332 0.8869 0.2737 0.064 Uiso 0.50 1 calc PR A 1
H1B H -0.1236 0.7243 0.2595 0.064 Uiso 0.50 1 calc PR A 1
H1C H -0.0988 0.8348 0.2059 0.064 Uiso 0.50 1 calc PR A 1
N2 N 0.1284(4) 0.6883(4) 0.16354(17) 0.0434(9) Uani 0.90 1 d PU A 1
H2A H 0.0993 0.5911 0.1574 0.052 Uiso 0.90 1 calc PR A 1
H2B H 0.0577 0.7496 0.1480 0.052 Uiso 0.90 1 calc PR A 1
N1' N -0.0879(3) 0.8159(4) 0.25040(15) 0.0428(8) Uani 0.50 1 d PU B 2
H1'1 H -0.1573 0.8086 0.2797 0.064 Uiso 0.50 1 calc PR B 2
H1'2 H -0.1197 0.7856 0.2092 0.064 Uiso 0.50 1 calc PR B 2
H1'3 H -0.0589 0.9125 0.2483 0.064 Uiso 0.50 1 calc PR B 2
N2' N 0.193(2) 0.799(2) 0.1941(8) 0.060(4) Uani 0.10 1 d PDU B 2
H2'1 H 0.2654 0.8548 0.2121 0.072 Uiso 0.10 1 calc PRD B 2
H2'2 H 0.1224 0.8645 0.1822 0.072 Uiso 0.10 1 calc PRD B 2
N3 N 0.1310(3) 0.9093(4) 0.05342(14) 0.0393(7) Uani 1 1 d U . .
H3A H 0.0545 0.8560 0.0544 0.047 Uiso 1 1 calc R . .
H3B H 0.1313 0.9943 0.0313 0.047 Uiso 1 1 calc R . .
O4 O 0.8568(2) -0.0520(2) 0.12259(10) 0.0297(5) Uani 1 1 d . . .
O5 O 0.7060(3) 0.1706(3) 0.11936(12) 0.0382(6) Uani 1 1 d . . .
O6 O 0.6401(2) -0.0453(2) 0.05336(11) 0.0323(6) Uani 1 1 d . . .
O7 O 0.7060(2) -0.2693(2) 0.11714(11) 0.0322(6) Uani 1 1 d . . .
O8 O 0.7722(3) -0.4513(3) 0.03482(12) 0.0526(8) Uani 1 1 d . . .
O9 O 0.8341(2) -0.1933(2) 0.01792(10) 0.0305(6) Uani 1 1 d . . .
O10 O 0.9462(3) 0.1863(3) 0.08588(10) 0.0362(6) Uani 1 1 d . . .
O11 O 1.0259(3) 0.3608(3) 0.17110(11) 0.0440(7) Uani 1 1 d . . .
O12 O 0.8887(2) 0.1501(3) 0.20452(10) 0.0339(6) Uani 1 1 d . . .
O13 O 0.4924(3) 0.1735(3) 0.05779(14) 0.0508(7) Uani 1 1 d . . .
H13 H 0.4504 0.1259 0.0271 0.076 Uiso 1 1 calc R . .
O14 O 0.6560(4) -0.5244(3) 0.13380(15) 0.0792(12) Uani 1 1 d U . .
H14 H 0.6700 -0.6075 0.1160 0.119 Uiso 1 1 calc R . .
O15 O 1.1100(3) 0.3844(3) 0.06248(12) 0.0471(7) Uani 1 1 d . . .
O16 O 0.9606(3) 0.3434(3) 0.28319(11) 0.0459(7) Uani 1 1 d . . .
H16 H 0.9153 0.2908 0.3092 0.069 Uiso 1 1 calc R . .
B1 B 0.7599(4) -0.1360(4) 0.07890(17) 0.0264(8) Uani 1 1 d . . .
B2 B 0.8482(4) 0.1097(4) 0.13354(18) 0.0269(8) Uani 1 1 d . . .
B3 B 0.6131(4) 0.0977(4) 0.07726(19) 0.0313(9) Uani 1 1 d . . .
B4 B 0.7105(5) -0.4119(5) 0.0949(2) 0.0426(11) Uani 1 1 d . . .
B5 B 0.8321(5) -0.3387(5) -0.0021(2) 0.0362(10) Uani 1 1 d . . .
B6 B 1.0258(5) 0.3069(4) 0.1055(2) 0.0337(9) Uani 1 1 d . . .
B7 B 0.9542(4) 0.2804(5) 0.22026(19) 0.0309(9) Uani 1 1 d . . .
C1 C 0.0696(10) 0.8187(15) 0.2713(5) 0.053(3) Uani 0.501(14) 1 d PDU A 1
H1D H 0.1059 0.9207 0.2635 0.063 Uiso 0.501(14) 1 calc PR A 1
H1E H 0.0798 0.7984 0.3199 0.063 Uiso 0.501(14) 1 calc PR A 1
C2 C 0.1519(6) 0.7153(7) 0.2373(3) 0.0798(14) Uani 0.50 1 d PDU A 1
H2C H 0.1425 0.6175 0.2599 0.096 Uiso 0.50 1 calc PR A 1
H2D H 0.2499 0.7469 0.2444 0.096 Uiso 0.50 1 calc PR A 1
C3 C 0.2462(5) 0.7128(6) 0.1240(3) 0.0686(13) Uani 0.90 1 d PDU A 1
H3C H 0.2475 0.6323 0.0900 0.082 Uiso 0.90 1 calc PR A 1
H3D H 0.3303 0.6998 0.1536 0.082 Uiso 0.90 1 calc PR A 1
C1' C 0.0300(11) 0.7196(16) 0.2733(5) 0.058(3) Uani 0.499(14) 1 d PDU B 2
H1'4 H 0.0567 0.7500 0.3196 0.070 Uiso 0.499(14) 1 calc PR A 2
H1'5 H -0.0055 0.6157 0.2756 0.070 Uiso 0.499(14) 1 calc PR A 2
C2' C 0.1519(6) 0.7153(7) 0.2373(3) 0.0798(14) Uani 0.50 1 d PU B 2
H2'3 H 0.2281 0.7136 0.2719 0.096 Uiso 0.50 1 calc PR B 2
H2'4 H 0.1516 0.6149 0.2163 0.096 Uiso 0.50 1 calc PR B 2
C3' C 0.2462(5) 0.7128(6) 0.1240(3) 0.0686(13) Uani 0.10 1 d PU B 2
H3'1 H 0.3355 0.6591 0.1309 0.082 Uiso 0.10 1 calc PR B 2
H3'2 H 0.1748 0.6461 0.1031 0.082 Uiso 0.10 1 calc PR B 2
C4 C 0.2597(5) 0.8559(7) 0.0890(3) 0.0842(16) Uani 1 1 d DU . .
H4A H 0.3334 0.8459 0.0562 0.101 Uiso 1 1 calc R A 1
H4B H 0.2904 0.9329 0.1220 0.101 Uiso 1 1 calc RD A 1

loop_
_atom_site_aniso_label
_atom_site_aniso_U_11
_atom_site_aniso_U_22
_atom_site_aniso_U_33
_atom_site_aniso_U_23
_atom_site_aniso_U_13
_atom_site_aniso_U_12
N1 0.053(2) 0.0444(19) 0.0320(16) 0.0027(14) 0.0148(14) 0.0078(16)
N2 0.047(2) 0.039(2) 0.044(2) 0.0073(16) 0.0096(16) 0.0023(17)
N1' 0.053(2) 0.0444(19) 0.0320(16) 0.0027(14) 0.0148(14) 0.0078(16)
N2' 0.049(8) 0.071(8) 0.060(8) 0.013(8) -0.003(7) 0.013(8)
N3 0.0390(18) 0.0418(18) 0.0378(16) 0.0118(14) 0.0080(13) -0.0042(14)
O4 0.0393(14) 0.0234(12) 0.0268(12) -0.0021(9) 0.0080(10) -0.0019(10)
O5 0.0430(15) 0.0258(12) 0.0458(14) -0.0116(11) 0.0025(12) 0.0024(11)
O6 0.0430(14) 0.0225(12) 0.0315(12) -0.0060(10) 0.0036(10) 0.0034(11)
O7 0.0510(16) 0.0197(12) 0.0274(12) -0.0032(9) 0.0220(11) -0.0041(10)
O8 0.095(2) 0.0226(13) 0.0434(15) -0.0035(11) 0.0470(14) -0.0114(14)
O9 0.0484(15) 0.0189(12) 0.0257(11) -0.0018(9) 0.0172(10) -0.0030(10)
O10 0.0570(16) 0.0319(13) 0.0211(11) -0.0046(10) 0.0180(11) -0.0102(12)
O11 0.0668(18) 0.0375(15) 0.0296(12) -0.0101(11) 0.0257(12) -0.0203(13)
O12 0.0491(15) 0.0295(13) 0.0240(11) -0.0044(10) 0.0121(10) -0.0105(11)
O13 0.0578(18) 0.0412(16) 0.0524(17) -0.0175(13) -0.0106(13) 0.0171(14)
O14 0.151(3) 0.0291(15) 0.0626(19) -0.0111(14) 0.072(2) -0.0213(18)
O15 0.0794(19) 0.0278(13) 0.0370(13) -0.0097(11) 0.0380(13) -0.0152(13)
O16 0.0672(18) 0.0461(16) 0.0259(12) -0.0107(11) 0.0193(12) -0.0238(14)
B1 0.038(2) 0.0204(19) 0.0220(18) -0.0012(14) 0.0107(16) -0.0006(17)
B2 0.037(2) 0.0196(18) 0.0248(18) -0.0010(14) 0.0078(16) -0.0040(16)
B3 0.040(2) 0.025(2) 0.030(2) -0.0016(16) 0.0094(18) 0.0014(18)
B4 0.068(3) 0.023(2) 0.039(2) -0.0036(17) 0.032(2) -0.005(2)
B5 0.051(3) 0.027(2) 0.031(2) -0.0055(17) 0.0173(19) -0.0077(19)
B6 0.047(2) 0.025(2) 0.030(2) -0.0077(16) 0.0172(18) -0.0079(18)
B7 0.038(2) 0.028(2) 0.027(2) -0.0047(16) 0.0121(17) -0.0048(18)
C1 0.059(5) 0.054(6) 0.046(4) -0.002(4) 0.008(4) 0.001(5)
C2 0.068(3) 0.109(4) 0.063(3) -0.004(3) 0.003(2) 0.017(3)
C3 0.058(3) 0.071(3) 0.077(3) 0.026(2) 0.009(2) 0.007(2)
C1' 0.059(5) 0.051(6) 0.067(5) 0.016(5) 0.028(4) 0.013(5)
C2' 0.068(3) 0.109(4) 0.063(3) -0.004(3) 0.003(2) 0.017(3)
C3' 0.058(3) 0.071(3) 0.077(3) 0.026(2) 0.009(2) 0.007(2)
C4 0.063(3) 0.109(4) 0.082(3) 0.045(3) 0.017(3) 0.004(3)

loop_
_geom_bond_atom_site_label_1
_geom_bond_atom_site_label_2
_geom_bond_distance
_geom_bond_site_symmetry_2
_geom_bond_publ_flag
N1 C1 1.526(10) . ?
N1 H1A 0.8900 . ?
N1 H1B 0.8900 . ?
N1 H1C 0.8900 . ?
N2 C3 1.396(5) . ?
N2 C2 1.472(6) . ?
N2 H2A 0.9000 . ?
N2 H2B 0.9000 . ?
N2' H2'1 0.9000 . ?
N2' H2'2 0.9000 . ?
N3 C4 1.454(6) . ?
N3 H3A 0.8600 . ?
N3 H3B 0.8600 . ?
O4 B1 1.431(4) . ?
O4 B2 1.434(4) . ?
O5 B3 1.341(5) . ?
O5 B2 1.460(5) . ?
O6 B3 1.364(4) . ?
O6 B1 1.454(5) . ?
O7 B4 1.323(5) . ?
O7 B1 1.487(4) . ?
O8 B5 1.359(5) . ?
O8 B4 1.378(4) . ?
O9 B5 1.332(4) . ?
O9 B1 1.495(4) . ?
O10 B6 1.343(4) . ?
O10 B2 1.499(4) . ?
O11 B6 1.370(4) . ?
O11 B7 1.390(4) . ?
O12 B7 1.328(4) . ?
O12 B2 1.471(4) . ?
O13 B3 1.359(5) . ?
O13 H13 0.8200 . ?
O14 B4 1.359(5) . ?
O14 H14 0.8200 . ?
O15 B6 1.361(4) . ?
O15 B5 1.381(4) 3_755 ?
O16 B7 1.350(4) . ?
O16 H16 0.8200 . ?
B5 O15 1.381(4) 3_755 ?
C1 C2 1.381(10) . ?
C1 H1D 0.9700 . ?
C1 H1E 0.9700 . ?
C2 H2C 0.9700 . ?
C2 H2D 0.9700 . ?
C3 C4 1.436(6) . ?
C3 H3C 0.9700 . ?
C3 H3D 0.9700 . ?
C1' H1'4 0.9700 . ?
C1' H1'5 0.9700 . ?
C4 H4A 0.9700 . ?
C4 H4B 0.9700 . ?
